data_4339959
loop_
_publ_author_name
'Ward, Matthew D.'
'Mesbah, Adel'
'Minasian, Stefan G.'
'Shuh, David K.'
'Tyliszczak, Tolek'
'Lee, Minseong'
'Choi, Eun Sang'
'Leb\`egue, S\'ebastien'
'Ibers, James A.'

_publ_section_title
;
 Synthesis and Characterization of Eight Compounds of the MU8Q17 Family:
 ScU8S17, CoU8S17, NiU8S17, TiU8Se17, VU8Se17, CrU8Se17, CoU8Se17, and
 NiU8Se17.
;
_journal_issue 13
_journal_name_full 'Inorganic chemistry'
_journal_page_first 6920
_journal_page_last 6927
_journal_paper_doi 10.1021/ic500721d
_journal_volume 53
_journal_year 2014
_chemical_formula_moiety 'Ni S17 U8'
_chemical_formula_sum 'Ni S17 U8'
_chemical_formula_weight 2507.97
_chemical_name_systematic
; 
Nickel(II) octauranium(IV) heptadecasulfide  
;
_space_group_IT_number 12
_symmetry_cell_setting monoclinic
_symmetry_space_group_name_Hall '-C 2y'
_symmetry_space_group_name_H-M 'C 1 2/m 1'
_atom_sites_solution_primary direct
_atom_sites_solution_secondary difmap
_audit_creation_method SHELXL-97
_audit_update_record
;
2012-08-14 # Formatted by publCIF
;
_cell_angle_alpha 90.00
_cell_angle_beta 101.5376(17)
_cell_angle_gamma 90.00
_cell_formula_units_Z 2
_cell_length_a 13.2685(6)
_cell_length_b 8.3504(3)
_cell_length_c 10.3797(5)
_cell_measurement_reflns_used 8971
_cell_measurement_temperature 100(2)
_cell_measurement_theta_max 30.51
_cell_measurement_theta_min 2.89
_cell_volume 1126.80(9)
_computing_cell_refinement 'APEX2 (Bruker, 2009)'
_computing_data_collection 'APEX2 (Bruker, 2009)'
_computing_data_reduction 'SAINT (Bruker, 2009)'
_computing_molecular_graphics 'Crystalmaker (Palmer, 2009)'
_computing_publication_material 'SHELXTL (Sheldrick, 2008)'
_computing_structure_refinement 'SHELXL-97 (Sheldrick, 2008c)'
_computing_structure_solution 'SHELXS-97 (Sheldrick, 2008c)'
_diffrn_ambient_temperature 100(2)
_diffrn_measured_fraction_theta_full 0.979
_diffrn_measured_fraction_theta_max 0.979
_diffrn_measurement_device_type 'Bruker APEX2 CCD'
_diffrn_measurement_method '\f and \w scans'
_diffrn_radiation_monochromator graphite
_diffrn_radiation_source 'fine-focus sealed tube'
_diffrn_radiation_type MoK\a
_diffrn_radiation_wavelength 0.71073
_diffrn_reflns_av_R_equivalents 0.0000
_diffrn_reflns_av_sigmaI/netI 0.0245
_diffrn_reflns_limit_h_max 18
_diffrn_reflns_limit_h_min -18
_diffrn_reflns_limit_k_max 11
_diffrn_reflns_limit_k_min 0
_diffrn_reflns_limit_l_max 14
_diffrn_reflns_limit_l_min 0
_diffrn_reflns_number 17882
_diffrn_reflns_theta_full 30.54
_diffrn_reflns_theta_max 30.54
_diffrn_reflns_theta_min 2.00
_exptl_absorpt_coefficient_mu 59.640
_exptl_absorpt_correction_T_max 0.432
_exptl_absorpt_correction_T_min 0.140
_exptl_absorpt_correction_type numerical
_exptl_absorpt_process_details 'TWINABS (Sheldrick, 2008b)'
_exptl_crystal_colour black
_exptl_crystal_density_diffrn 7.392
_exptl_crystal_density_method 'not measured'
_exptl_crystal_description needle
_exptl_crystal_F_000 2072
_exptl_crystal_size_max 0.210
_exptl_crystal_size_mid 0.055
_exptl_crystal_size_min 0.043
_refine_diff_density_max 3.360
_refine_diff_density_min -3.603
_refine_diff_density_rms 0.559
_refine_ls_extinction_coef 0.00061(8)
_refine_ls_extinction_expression Fc^*^=kFc[1+0.001xFc^2^\l^3^/sin(2\q)]^-1/4^
_refine_ls_extinction_method SHELXL
_refine_ls_goodness_of_fit_ref 1.191
_refine_ls_matrix_type full
_refine_ls_number_parameters 74
_refine_ls_number_reflns 1786
_refine_ls_number_restraints 0
_refine_ls_restrained_S_all 1.191
_refine_ls_R_factor_all 0.0320
_refine_ls_R_factor_gt 0.0298
_refine_ls_shift/su_max 0.001
_refine_ls_shift/su_mean 0.000
_refine_ls_structure_factor_coef Fsqd
_refine_ls_weighting_details
; calc 
 [1.00000+0.00000exp(0.00(sin\q/\l)^2^)]/ 
   [\s^2^(Fo^2^)+0.0000+0.0000*P+(0.0568P)^2^+0.0000sin\q/\l] 
 where P = 1.00000Fo^2^ + 0.00000Fc^2^ 
;
_refine_ls_weighting_scheme calc
_refine_ls_wR_factor_gt 0.0847
_refine_ls_wR_factor_ref 0.0858
_reflns_number_gt 1682
_reflns_number_total 1786
_reflns_threshold_expression >2sigma(I)
_cod_data_source_file ic500721d_si_001.cif
_cod_data_source_block NiU8S17
_cod_depositor_comments 'Adding full bibliography for 4339953--4339960.cif.'
_cod_original_cell_volume 1126.80(8)
_cod_original_sg_symbol_H-M 'C 2/m'
_cod_database_code 4339959

loop_
_symmetry_equiv_pos_as_xyz
'x, y, z'
'-x, y, -z'
'x+1/2, y+1/2, z'
'-x+1/2, y+1/2, -z'
'-x, -y, -z'
'x, -y, z'
'-x+1/2, -y+1/2, -z'
'x+1/2, -y+1/2, z'

loop_
_atom_site_label
_atom_site_type_symbol
_atom_site_fract_x
_atom_site_fract_y
_atom_site_fract_z
_atom_site_U_iso_or_equiv
_atom_site_adp_type
_atom_site_occupancy
_atom_site_symmetry_multiplicity
_atom_site_calc_flag
_atom_site_refinement_flags
U1 U 0.44172(2) 0.25614(3) 0.29421(3) 0.00464(12) Uani 1 1 d .
U2 U 0.20358(3) 0.0000 0.45408(4) 0.00452(13) Uani 1 2 d S
U3 U 0.68329(3) 0.0000 0.02094(4) 0.00469(13) Uani 1 2 d S
Ni1 Ni 0.0000 0.0000 0.0000 0.0064(4) Uani 1 4 d S
S1 S 0.12717(15) 0.3051(2) 0.4679(2) 0.0051(4) Uani 1 1 d .
S2 S 0.36682(16) 0.3096(2) 0.0285(2) 0.0052(4) Uani 1 1 d .
S3 S 0.0569(2) 0.0000 0.2246(3) 0.0060(5) Uani 1 2 d S
S4 S 0.2102(2) 0.0000 0.7206(3) 0.0056(5) Uani 1 2 d S
S5 S 0.3025(2) 0.0000 0.2436(3) 0.0067(5) Uani 1 2 d S
S6 S 0.5209(2) 0.0000 0.1697(3) 0.0064(5) Uani 1 2 d S
S7 S 0.0000 0.0000 0.5000 0.0038(7) Uani 1 4 d S

loop_
_atom_site_aniso_label
_atom_site_aniso_U_11
_atom_site_aniso_U_22
_atom_site_aniso_U_33
_atom_site_aniso_U_23
_atom_site_aniso_U_13
_atom_site_aniso_U_12
U1 0.00318(18) 0.00543(17) 0.00477(18) 0.00000(9) -0.00051(13) -0.00005(9)
U2 0.0028(2) 0.0056(2) 0.0049(2) 0.000 0.00012(16) 0.000
U3 0.0033(2) 0.0058(2) 0.0044(2) 0.000 -0.00047(16) 0.000
Ni1 0.0028(10) 0.0092(10) 0.0066(10) 0.000 -0.0008(8) 0.000
S1 0.0022(9) 0.0075(9) 0.0050(9) 0.0009(7) -0.0006(7) 0.0006(7)
S2 0.0040(9) 0.0050(8) 0.0059(9) -0.0002(6) -0.0009(7) -0.0004(7)
S3 0.0049(13) 0.0068(12) 0.0062(12) 0.000 0.0007(11) 0.000
S4 0.0042(13) 0.0057(12) 0.0078(13) 0.000 0.0036(11) 0.000
S5 0.0056(13) 0.0063(12) 0.0080(13) 0.000 0.0007(11) 0.000
S6 0.0068(14) 0.0052(12) 0.0068(13) 0.000 0.0003(11) 0.000
S7 0.0021(17) 0.0048(16) 0.0036(17) 0.000 -0.0017(14) 0.000

loop_
_atom_type_symbol
_atom_type_description
_atom_type_scat_dispersion_real
_atom_type_scat_dispersion_imag
_atom_type_scat_source
S S 0.1246 0.1234 'International Tables Vol C Tables 4.2.6.8 and 6.1.1.4'
Ni Ni 0.3393 1.1124 'International Tables Vol C Tables 4.2.6.8 and 6.1.1.4'
U U -9.6767 9.6646 'International Tables Vol C Tables 4.2.6.8 and 6.1.1.4'

loop_
_geom_angle_atom_site_label_1
_geom_angle_atom_site_label_2
_geom_angle_atom_site_label_3
_geom_angle
_geom_angle_site_symmetry_1
_geom_angle_site_symmetry_3
S3 U1 S2 74.03(8) 3 .
S3 U1 S1 80.77(7) 3 8
S2 U1 S1 139.98(6) . 8
S3 U1 S5 154.39(9) 3 .
S2 U1 S5 81.09(7) . .
S1 U1 S5 116.34(7) 8 .
S3 U1 S6 99.54(7) 3 .
S2 U1 S6 76.00(7) . .
S1 U1 S6 78.19(8) 8 .
S5 U1 S6 68.05(7) . .
S3 U1 S1 131.15(7) 3 7_556
S2 U1 S1 141.09(6) . 7_556
S1 U1 S1 78.54(6) 8 7_556
S5 U1 S1 73.26(8) . 7_556
S6 U1 S1 118.49(6) . 7_556
S3 U1 S4 83.10(6) 3 7_556
S2 U1 S4 73.86(7) . 7_556
S1 U1 S4 133.54(7) 8 7_556
S5 U1 S4 95.89(7) . 7_556
S6 U1 S4 147.71(9) . 7_556
S1 U1 S4 80.13(7) 7_556 7_556
S3 U1 S7 66.15(6) 3 3
S2 U1 S7 126.90(4) . 3
S1 U1 S7 65.65(4) 8 3
S5 U1 S7 137.01(6) . 3
S6 U1 S7 142.49(6) . 3
S1 U1 S7 65.01(4) 7_556 3
S4 U1 S7 67.95(6) 7_556 3
S3 U1 U3 110.28(6) 3 5_655
S2 U1 U3 42.47(4) . 5_655
S1 U1 U3 126.93(4) 8 5_655
S5 U1 U3 44.46(6) . 5_655
S6 U1 U3 49.14(6) . 5_655
S1 U1 U3 117.58(4) 7_556 5_655
S4 U1 U3 99.53(6) 7_556 5_655
S7 U1 U3 167.043(11) 3 5_655
S3 U1 U1 41.73(5) 3 6_565
S2 U1 U1 80.73(4) . 6_565
S1 U1 U1 100.55(4) 8 6_565
S5 U1 U1 139.66(5) . 6_565
S6 U1 U1 139.59(5) . 6_565
S1 U1 U1 100.35(4) 7_556 6_565
S4 U1 U1 44.35(4) 7_556 6_565
S7 U1 U1 46.170(6) 3 6_565
U3 U1 U1 122.489(5) 5_655 6_565
S3 U1 U2 42.20(6) 3 3
S2 U1 U2 115.49(4) . 3
S1 U1 U2 42.28(4) 8 3
S5 U1 U2 158.62(5) . 3
S6 U1 U2 101.57(6) . 3
S1 U1 U2 97.58(4) 7_556 3
S4 U1 U2 101.59(5) 7_556 3
S7 U1 U2 43.987(7) 3 3
U3 U1 U2 141.505(11) 5_655 3
U1 U1 U2 60.078(5) 6_565 3
S3 U1 U2 99.10(5) 3 7_556
S2 U1 U2 115.74(4) . 7_556
S1 U1 U2 98.38(4) 8 7_556
S5 U1 U2 97.03(6) . 7_556
S6 U1 U2 160.22(5) . 7_556
S1 U1 U2 42.29(4) 7_556 7_556
S4 U1 U2 42.19(6) 7_556 7_556
S7 U1 U2 43.924(7) 3 7_556
U3 U1 U2 128.355(12) 5_655 7_556
U1 U1 U2 60.116(5) 6_565 7_556
U2 U1 U2 87.911(11) 3 7_556
S4 U2 S1 83.43(5) . 6
S4 U2 S1 83.43(5) . .
S1 U2 S1 135.12(8) 6 .
S4 U2 S3 138.05(9) . .
S1 U2 S3 80.89(5) 6 .
S1 U2 S3 80.89(5) . .
S4 U2 S1 81.07(7) . 7_556
S1 U2 S1 144.67(5) 6 7_556
S1 U2 S1 74.09(7) . 7_556
S3 U2 S1 130.19(6) . 7_556
S4 U2 S1 81.07(7) . 4_546
S1 U2 S1 74.09(7) 6 4_546
S1 U2 S1 144.67(5) . 4_546
S3 U2 S1 130.19(6) . 4_546
S1 U2 S1 72.27(8) 7_556 4_546
S4 U2 S5 150.49(9) . .
S1 U2 S5 106.20(4) 6 .
S1 U2 S5 106.20(4) . .
S3 U2 S5 71.46(9) . .
S1 U2 S5 75.21(7) 7_556 .
S1 U2 S5 75.21(7) 4_546 .
S4 U2 S7 70.77(6) . .
S1 U2 S7 67.57(4) 6 .
S1 U2 S7 67.57(4) . .
S3 U2 S7 67.28(6) . .
S1 U2 S7 134.20(4) 7_556 .
S1 U2 S7 134.20(4) 4_546 .
S5 U2 S7 138.74(7) . .
S4 U2 U1 105.20(5) . 3_445
S1 U2 U1 42.96(4) 6 3_445
S1 U2 U1 100.97(4) . 3_445
S3 U2 U1 41.65(4) . 3_445
S1 U2 U1 171.73(4) 7_556 3_445
S1 U2 U1 113.66(4) 4_546 3_445
S5 U2 U1 100.30(6) . 3_445
S7 U2 U1 46.079(7) . 3_445
S4 U2 U1 105.20(5) . 8_455
S1 U2 U1 100.97(4) 6 8_455
S1 U2 U1 42.96(4) . 8_455
S3 U2 U1 41.65(4) . 8_455
S1 U2 U1 113.66(4) 7_556 8_455
S1 U2 U1 171.73(4) 4_546 8_455
S5 U2 U1 100.30(6) . 8_455
S7 U2 U1 46.079(7) . 8_455
U1 U2 U1 59.844(10) 3_445 8_455
S4 U2 U1 44.04(4) . 7_556
S1 U2 U1 101.64(4) 6 7_556
S1 U2 U1 44.00(4) . 7_556
S3 U2 U1 102.15(5) . 7_556
S1 U2 U1 88.79(4) 7_556 7_556
S1 U2 U1 124.50(4) 4_546 7_556
S5 U2 U1 149.811(11) . 7_556
S7 U2 U1 46.010(7) . 7_556
U1 U2 U1 92.089(11) 3_445 7_556
U1 U2 U1 62.573(10) 8_455 7_556
S4 U2 U1 44.04(4) . 4_546
S1 U2 U1 44.00(4) 6 4_546
S1 U2 U1 101.64(4) . 4_546
S3 U2 U1 102.15(5) . 4_546
S1 U2 U1 124.50(4) 7_556 4_546
S1 U2 U1 88.79(4) 4_546 4_546
S5 U2 U1 149.811(11) . 4_546
S7 U2 U1 46.010(7) . 4_546
U1 U2 U1 62.573(10) 3_445 4_546
U1 U2 U1 92.089(11) 8_455 4_546
U1 U2 U1 59.768(10) 7_556 4_546
S2 U3 S2 147.47(9) 5_655 2_655
S2 U3 S4 104.08(5) 5_655 5_656
S2 U3 S4 104.08(5) 2_655 5_656
S2 U3 S5 82.82(5) 5_655 5_655
S2 U3 S5 82.82(5) 2_655 5_655
S4 U3 S5 146.21(9) 5_656 5_655
S2 U3 S6 85.41(5) 5_655 .
S2 U3 S6 85.41(5) 2_655 .
S4 U3 S6 76.89(9) 5_656 .
S5 U3 S6 136.90(9) 5_655 .
S2 U3 S2 134.93(5) 5_655 8
S2 U3 S2 69.66(7) 2_655 8
S4 U3 S2 73.16(6) 5_656 8
S5 U3 S2 78.74(7) 5_655 8
S6 U3 S2 134.26(6) . 8
S2 U3 S2 69.66(7) 5_655 3_545
S2 U3 S2 134.93(5) 2_655 3_545
S4 U3 S2 73.16(6) 5_656 3_545
S5 U3 S2 78.74(7) 5_655 3_545
S6 U3 S2 134.26(6) . 3_545
S2 U3 S2 66.59(8) 8 3_545
S2 U3 S6 73.74(5) 5_655 5_655
S2 U3 S6 73.75(5) 2_655 5_655
S4 U3 S6 148.43(8) 5_656 5_655
S5 U3 S6 65.36(9) 5_655 5_655
S6 U3 S6 71.54(10) . 5_655
S2 U3 S6 131.10(5) 8 5_655
S2 U3 S6 131.10(5) 3_545 5_655
S2 U3 U1 44.06(4) 5_655 5_655
S2 U3 U1 108.22(5) 2_655 5_655
S4 U3 U1 147.496(6) 5_656 5_655
S5 U3 U1 44.81(4) 5_655 5_655
S6 U3 U1 101.91(5) . 5_655
S2 U3 U1 121.81(4) 8 5_655
S2 U3 U1 86.41(4) 3_545 5_655
S6 U3 U1 44.73(4) 5_655 5_655
S2 U3 U1 108.22(5) 5_655 2_655
S2 U3 U1 44.06(4) 2_655 2_655
S4 U3 U1 147.496(6) 5_656 2_655
S5 U3 U1 44.81(4) 5_655 2_655
S6 U3 U1 101.91(5) . 2_655
S2 U3 U1 86.41(4) 8 2_655
S2 U3 U1 121.81(4) 3_545 2_655
S6 U3 U1 44.73(4) 5_655 2_655
U1 U3 U1 64.978(11) 5_655 2_655
S3 Ni1 S3 180.0 5 .
S3 Ni1 S2 91.38(7) 5 3_445
S3 Ni1 S2 88.62(7) . 3_445
S3 Ni1 S2 88.62(7) 5 7
S3 Ni1 S2 91.38(7) . 7
S2 Ni1 S2 180.00(12) 3_445 7
S3 Ni1 S2 88.62(7) 5 4_545
S3 Ni1 S2 91.38(7) . 4_545
S2 Ni1 S2 98.64(9) 3_445 4_545
S2 Ni1 S2 81.36(9) 7 4_545
S3 Ni1 S2 91.38(7) 5 8_455
S3 Ni1 S2 88.62(7) . 8_455
S2 Ni1 S2 81.36(9) 3_445 8_455
S2 Ni1 S2 98.64(9) 7 8_455
S2 Ni1 S2 180.00(12) 4_545 8_455
U2 S1 U2 105.91(7) . 7_556
U2 S1 U1 94.76(6) . 8_455
U2 S1 U1 149.05(8) 7_556 8_455
U2 S1 U1 93.71(6) . 7_556
U2 S1 U1 103.60(7) 7_556 7_556
U1 S1 U1 97.64(6) 8_455 7_556
Ni1 S2 U3 139.45(8) 3 5_655
Ni1 S2 U1 95.82(7) 3 .
U3 S2 U1 93.47(6) 5_655 .
Ni1 S2 U3 105.35(7) 3 3_455
U3 S2 U3 110.34(7) 5_655 3_455
U1 S2 U3 104.34(6) . 3_455
Ni1 S3 U1 100.40(8) . 3_445
Ni1 S3 U1 100.40(8) . 8_455
U1 S3 U1 96.54(9) 3_445 8_455
Ni1 S3 U2 155.00(13) . .
U1 S3 U2 96.15(8) 3_445 .
U1 S3 U2 96.15(8) 8_455 .
U2 S4 U3 151.80(12) . 5_656
U2 S4 U1 93.77(8) . 4_546
U3 S4 U1 105.72(8) 5_656 4_546
U2 S4 U1 93.77(8) . 7_556
U3 S4 U1 105.72(8) 5_656 7_556
U1 S4 U1 91.31(9) 4_546 7_556
U2 S5 U3 156.08(13) . 5_655
U2 S5 U1 104.52(8) . 6
U3 S5 U1 90.73(7) 5_655 6
U2 S5 U1 104.52(8) . .
U3 S5 U1 90.73(7) 5_655 .
U1 S5 U1 99.31(10) 6 .
U1 S6 U1 99.18(9) 6 .
U1 S6 U3 129.26(5) 6 .
U1 S6 U3 129.26(5) . .
U1 S6 U3 86.13(7) 6 5_655
U1 S6 U3 86.13(7) . 5_655
U3 S6 U3 108.46(10) . 5_655
U2 S7 U2 180.0 5_556 .
U2 S7 U1 90.066(9) 5_556 3_445
U2 S7 U1 89.934(9) . 3_445
U2 S7 U1 89.934(9) 5_556 7_556
U2 S7 U1 90.066(9) . 7_556
U1 S7 U1 180.0 3_445 7_556
U2 S7 U1 89.934(9) 5_556 4_546
U2 S7 U1 90.066(9) . 4_546
U1 S7 U1 92.340(12) 3_445 4_546
U1 S7 U1 87.660(12) 7_556 4_546
U2 S7 U1 90.066(9) 5_556 8_455
U2 S7 U1 89.934(9) . 8_455
U1 S7 U1 87.660(12) 3_445 8_455
U1 S7 U1 92.340(12) 7_556 8_455
U1 S7 U1 180.0 4_546 8_455

loop_
_geom_bond_atom_site_label_1
_geom_bond_atom_site_label_2
_geom_bond_distance
_geom_bond_site_symmetry_2
U1 S3 2.7288(19) 3
U1 S2 2.774(2) .
U1 S1 2.792(2) 8
U1 S5 2.806(2) .
U1 S6 2.8089(19) .
U1 S1 2.845(2) 7_556
U1 S4 2.848(2) 7_556
U1 S7 2.9405(3) 3
U1 U3 3.9819(5) 5_655
U1 U1 4.0727(5) 6_565
U1 U2 4.0824(5) 3
U1 U2 4.0871(5) 7_556
U2 S4 2.751(3) .
U2 S1 2.756(2) 6
U2 S1 2.756(2) .
U2 S3 2.758(3) .
U2 S1 2.761(2) 7_556
U2 S1 2.761(2) 4_546
U2 S5 2.765(3) .
U2 S7 2.8352(4) .
U2 U1 4.0824(5) 3_445
U2 U1 4.0824(5) 8_455
U2 U1 4.0871(5) 7_556
U2 U1 4.0871(5) 4_546
U3 S2 2.693(2) 5_655
U3 S2 2.693(2) 2_655
U3 S4 2.771(3) 5_656
U3 S5 2.789(3) 5_655
U3 S6 2.891(3) .
U3 S2 2.896(2) 8
U3 S2 2.896(2) 3_545
U3 S6 3.019(3) 5_655
U3 U1 3.9819(5) 5_655
U3 U1 3.9819(5) 2_655
Ni1 S3 2.302(3) 5
Ni1 S3 2.302(3) .
Ni1 S2 2.439(2) 3_445
Ni1 S2 2.439(2) 7
Ni1 S2 2.439(2) 4_545
Ni1 S2 2.439(2) 8_455
S1 U2 2.761(2) 7_556
S1 U1 2.792(2) 8_455
S1 U1 2.845(2) 7_556
S2 Ni1 2.439(2) 3
S2 U3 2.693(2) 5_655
S2 U3 2.896(2) 3_455
S3 U1 2.7288(19) 3_445
S3 U1 2.7288(19) 8_455
S4 U3 2.771(3) 5_656
S4 U1 2.848(2) 4_546
S4 U1 2.848(2) 7_556
S5 U3 2.789(3) 5_655
S5 U1 2.806(2) 6
S6 U1 2.8089(19) 6
S6 U3 3.019(3) 5_655
S7 U2 2.8352(4) 5_556
S7 U1 2.9405(3) 3_445
S7 U1 2.9405(3) 7_556
S7 U1 2.9405(3) 4_546
S7 U1 2.9405(3) 8_455
